data_1573032
loop_
_publ_author_name
'Pinson, Dana M.'
'Eckstrom, Francesca D.'
'Ostrom, Gregory S.'
'McClain, K. Randall'
'Baldwin, Lawrence'
'Harvey, Benjamin Grant'

_publ_section_title
;
 [Ru]-Catalyzed Olefin Metathesis and Ethenolysis for the Synthesis and
 Recycling of Bio-Based Polycarbonates and Polycyanurates
;
_journal_name_full 'Polymer Chemistry'
_journal_paper_doi 10.1039/D4PY00940A
_journal_year 2024
_chemical_formula_moiety 'C18 H20 O4'
_chemical_formula_sum 'C18 H20 O4'
_chemical_formula_weight 300.357
_space_group_crystal_system orthorhombic
_space_group_IT_number 61
_space_group_name_Hall '-P 2ac 2ab'
_space_group_name_H-M_alt 'P b c a'
_symmetry_Int_Tables_number 61
_audit_creation_date 2024-06-03
_audit_creation_method
;
Olex2 1.5
(compiled 2024.02.16 svn.r378c4104 for OlexSys, GUI svn.r6928)
;
_audit_update_record
;
2024-06-04 deposited with the CCDC.	2024-10-30 downloaded from the CCDC.
;
_cell_angle_alpha 90
_cell_angle_beta 90
_cell_angle_gamma 90
_cell_formula_units_Z 4
_cell_length_a 4.8827(2)
_cell_length_b 10.6999(4)
_cell_length_c 29.5508(11)
_cell_measurement_reflns_used 9875
_cell_measurement_temperature 298
_cell_measurement_theta_max 54.57
_cell_measurement_theta_min 4.13
_cell_volume 1543.86(10)
_computing_cell_refinement 'SAINT V8.38A (?, 2016)'
_computing_data_reduction 'SAINT V8.38A (?, 2016)'
_computing_molecular_graphics 'Olex2 1.5 (Dolomanov et al., 2009)'
_computing_publication_material 'Olex2 1.5 (Dolomanov et al., 2009)'
_computing_structure_refinement 'olex2.refine 1.5 (Bourhis et al., 2015)'
_diffrn_ambient_temperature 298.00
_diffrn_measured_fraction_theta_full 0.9979
_diffrn_measured_fraction_theta_max 0.9979
_diffrn_measurement_device_type 'Bruker APEX-II CCD'
_diffrn_measurement_method '\f and \w scans'
_diffrn_radiation_type 'Cu K\a'
_diffrn_radiation_wavelength 1.54178
_diffrn_reflns_av_R_equivalents 0.0305
_diffrn_reflns_av_unetI/netI 0.0126
_diffrn_reflns_Laue_measured_fraction_full 0.9979
_diffrn_reflns_Laue_measured_fraction_max 0.9979
_diffrn_reflns_limit_h_max 5
_diffrn_reflns_limit_h_min -5
_diffrn_reflns_limit_k_max 11
_diffrn_reflns_limit_k_min -11
_diffrn_reflns_limit_l_max 31
_diffrn_reflns_limit_l_min -31
_diffrn_reflns_number 27266
_diffrn_reflns_point_group_measured_fraction_full 0.9979
_diffrn_reflns_point_group_measured_fraction_max 0.9979
_diffrn_reflns_theta_full 54.2206
_diffrn_reflns_theta_max 54.22
_diffrn_reflns_theta_min 2.99
_exptl_absorpt_coefficient_mu 0.738
_exptl_absorpt_correction_T_max 0.7507
_exptl_absorpt_correction_T_min 0.7012
_exptl_absorpt_correction_type multi-scan
_exptl_absorpt_process_details
;
SADABS-2016/2 (Bruker,2016/2) was used for absorption correction.
wR2(int) was 0.1250 before and 0.0550 after correction.
The Ratio of minimum to maximum transmission is 0.9341.
The \l/2 correction factor is Not present.
;
_exptl_crystal_colour 'clear colourless'
_exptl_crystal_colour_lustre clear
_exptl_crystal_colour_primary colourless
_exptl_crystal_density_diffrn 1.292
_exptl_crystal_description plate
_exptl_crystal_F_000 642.221
_exptl_crystal_size_max 0.187
_exptl_crystal_size_mid 0.134
_exptl_crystal_size_min 0.074
_refine_diff_density_max 0.1066
_refine_diff_density_min -0.0987
_refine_diff_density_rms 0.0242
_refine_ls_d_res_high 0.9502
_refine_ls_d_res_low 14.7754
_refine_ls_extinction_coef 0.0031(6)
_refine_ls_extinction_expression Fc^*^=kFc[1+0.001xFc^2^\l^3^/sin(2\q)]^-1/4^
_refine_ls_goodness_of_fit_ref 1.0950
_refine_ls_hydrogen_treatment constr
_refine_ls_matrix_type full
_refine_ls_number_constraints 17
_refine_ls_number_parameters 103
_refine_ls_number_reflns 942
_refine_ls_number_restraints 0
_refine_ls_restrained_S_all 1.0950
_refine_ls_R_factor_all 0.0318
_refine_ls_R_factor_gt 0.0307
_refine_ls_shift/su_max 0.0009
_refine_ls_shift/su_mean 0.0002
_refine_ls_structure_factor_coef Fsqd
_refine_ls_weighting_details 'w=1/[\s^2^(Fo^2^)+(0.0403P)^2^+0.4202P] where P=(Fo^2^+2Fc^2^)/3'
_refine_ls_weighting_scheme calc
_refine_ls_wR_factor_gt 0.0805
_refine_ls_wR_factor_ref 0.0824
_reflns_Friedel_coverage 0.0
_reflns_limit_h_max 5
_reflns_limit_h_min 0
_reflns_limit_k_max 11
_reflns_limit_k_min 0
_reflns_limit_l_max 30
_reflns_limit_l_min 0
_reflns_number_gt 909
_reflns_number_total 942
_reflns_threshold_expression I>=2u(I)
_cod_data_source_file d4py00940a2.cif
_cod_data_source_block RM_DMP_2_3_1_0m_a
_cod_database_code 1573032
_olex2_refinement_description
;
1. Fixed Uiso
 At 1.2 times of:
  All C(H) groups, All C(H,H) groups
 At 1.5 times of:
  All C(H,H,H) groups, All O(H) groups
2.a Secondary CH2 refined with riding coordinates:
 C00B(H00e,H00f)
2.b Aromatic/amide H refined with riding coordinates:
 C006(H006), C007(H007), C009(H009), C00A(H00d)
2.c Idealised Me refined as rotating group:
 C005(H00a,H00b,H00c)
2.d Idealised tetrahedral OH refined as rotating group:
 O002(H002)
;
_olex2_submission_special_instructions 'No special instructions were received'

loop_
_space_group_symop_id
_space_group_symop_operation_xyz
1 x,y,z
2 x+1/2,-y+1/2,-z
3 -x,y+1/2,-z+1/2
4 -x+1/2,-y,z+1/2
5 -x,-y,-z
6 -x-1/2,y-1/2,z
7 x,-y-1/2,z-1/2
8 x-1/2,y,-z-1/2

loop_
_atom_site_label
_atom_site_type_symbol
_atom_site_fract_x
_atom_site_fract_y
_atom_site_fract_z
_atom_site_U_iso_or_equiv
_atom_site_adp_type
_atom_site_occupancy
_atom_site_refinement_flags_posn
O001 O 0.6252(2) 0.55403(10) 0.29467(3) 0.0554(4) Uani 1.000000 .
O002 O 0.2372(2) 0.72760(10) 0.29049(3) 0.0585(4) Uani 1.000000 .
H002 H 0.302(3) 0.6820(13) 0.27094(13) 0.0878(6) Uiso 1.000000 GR
C003 C 0.5563(3) 0.60921(13) 0.33501(4) 0.0419(4) Uani 1.000000 .
C004 C 0.3546(3) 0.70012(13) 0.33153(5) 0.0442(4) Uani 1.000000 .
C005 C 0.8122(3) 0.45208(14) 0.29626(5) 0.0534(5) Uani 1.000000 .
H00a H 0.8346(18) 0.4180(7) 0.26643(8) 0.0801(7) Uiso 1.000000 GR
H00b H 0.9861(7) 0.4808(2) 0.3073(4) 0.0801(7) Uiso 1.000000 GR
H00c H 0.7422(11) 0.3887(5) 0.3161(3) 0.0801(7) Uiso 1.000000 GR
C006 C 0.6710(3) 0.58212(14) 0.37660(5) 0.0485(5) Uani 1.000000 .
H006 H 0.8043(3) 0.52033(14) 0.37882(5) 0.0582(6) Uiso 1.000000 R
C007 C 0.2760(4) 0.76505(15) 0.36932(5) 0.0566(5) Uani 1.000000 .
H007 H 0.1437(4) 0.82727(15) 0.36707(5) 0.0679(6) Uiso 1.000000 R
C008 C 0.5889(3) 0.64649(15) 0.41521(5) 0.0505(5) Uani 1.000000 .
C009 C 0.3932(4) 0.73818(16) 0.41085(5) 0.0587(5) Uani 1.000000 .
H009 H 0.3386(4) 0.78296(16) 0.43627(5) 0.0704(6) Uiso 1.000000 R
C00A C 0.5702(3) 0.50122(17) 0.48130(5) 0.0603(5) Uani 1.000000 .
H00d H 0.5868(3) 0.42614(17) 0.46568(5) 0.0724(6) Uiso 1.000000 R
C00B C 0.7074(4) 0.61248(18) 0.46095(5) 0.0649(5) Uani 1.000000 .
H00e H 0.9014(4) 0.59526(18) 0.45760(5) 0.0778(7) Uiso 1.000000 R
H00f H 0.6880(4) 0.68310(18) 0.48127(5) 0.0778(7) Uiso 1.000000 R

loop_
_atom_site_aniso_label
_atom_site_aniso_U_11
_atom_site_aniso_U_22
_atom_site_aniso_U_33
_atom_site_aniso_U_12
_atom_site_aniso_U_13
_atom_site_aniso_U_23
O001 0.0709(8) 0.0546(7) 0.0407(6) 0.0163(6) -0.0085(5) -0.0040(5)
O002 0.0672(8) 0.0620(8) 0.0464(7) 0.0162(6) -0.0074(6) 0.0067(5)
C003 0.0483(9) 0.0405(8) 0.0369(8) -0.0030(7) -0.0011(6) 0.0015(6)
C004 0.0475(9) 0.0443(8) 0.0406(8) -0.0025(7) -0.0014(7) 0.0078(7)
C005 0.0567(10) 0.0494(9) 0.0541(10) 0.0073(8) 0.0032(7) -0.0006(7)
C006 0.0518(10) 0.0486(9) 0.0451(9) 0.0008(7) -0.0058(7) 0.0067(7)
C007 0.0595(10) 0.0573(10) 0.0530(10) 0.0109(8) 0.0082(8) 0.0033(8)
C008 0.0565(10) 0.0581(10) 0.0369(9) -0.0140(8) -0.0007(7) 0.0061(7)
C009 0.0675(11) 0.0665(11) 0.0421(10) -0.0006(10) 0.0111(8) -0.0033(8)
C00A 0.0701(12) 0.0712(11) 0.0396(8) -0.0035(10) -0.0084(7) 0.0060(8)
C00B 0.0722(12) 0.0821(12) 0.0403(9) -0.0164(10) -0.0068(8) 0.0076(8)

loop_
_atom_type_symbol
_atom_type_scat_dispersion_real
_atom_type_scat_dispersion_imag
_atom_type_scat_Cromer_Mann_a1
_atom_type_scat_Cromer_Mann_a2
_atom_type_scat_Cromer_Mann_a3
_atom_type_scat_Cromer_Mann_a4
_atom_type_scat_Cromer_Mann_b1
_atom_type_scat_Cromer_Mann_b2
_atom_type_scat_Cromer_Mann_b3
_atom_type_scat_Cromer_Mann_b4
_atom_type_scat_Cromer_Mann_c
_atom_type_scat_source
_atom_type_scat_dispersion_source
C 0.01788 0.00908 2.31000 1.02000 1.58860 0.86500 20.84390 10.20750 0.56870 51.65120 0.21560 'International Tables Volume C Table 6.1.1.4 (pp. 500-502)' 'Brennan, Cowan, Rev. Sci. Instrum., 1992, 63, 850'
H 0.00000 0.00000 0.49300 0.32291 0.14019 0.04081 10.51090 26.12570 3.14236 57.79970 0.00304 'International Tables Volume C Table 6.1.1.4 (pp. 500-502)' 'Brennan, Cowan, Rev. Sci. Instrum., 1992, 63, 850'
O 0.04960 0.03233 3.04850 2.28680 1.54630 0.86700 13.27710 5.70110 0.32390 32.90890 0.25080 'International Tables Volume C Table 6.1.1.4 (pp. 500-502)' 'Brennan, Cowan, Rev. Sci. Instrum., 1992, 63, 850'

loop_
_geom_angle_atom_site_label_1
_geom_angle_atom_site_label_2
_geom_angle_atom_site_label_3
_geom_angle
_geom_angle_site_symmetry_1
_geom_angle_site_symmetry_3
_geom_angle_publ_flag
C005 O001 C003 117.28(11) . . ?
C004 O002 H002 109.5 . . ?
C004 C003 O001 114.27(12) . . ?
C006 C003 O001 125.68(13) . . ?
C006 C003 C004 120.04(13) . . ?
C003 C004 O002 120.77(13) . . ?
C007 C004 O002 119.63(13) . . ?
C007 C004 C003 119.58(13) . . ?
H00a C005 O001 109.5 . . ?
H00b C005 O001 109.5 . . ?
H00b C005 H00a 109.5 . . ?
H00c C005 O001 109.5 . . ?
H00c C005 H00a 109.5 . . ?
H00c C005 H00b 109.5 . . ?
H006 C006 C003 119.71(9) . . ?
C008 C006 C003 120.58(14) . . ?
C008 C006 H006 119.71(9) . . ?
H007 C007 C004 119.95(9) . . ?
C009 C007 C004 120.10(15) . . ?
C009 C007 H007 119.95(10) . . ?
C009 C008 C006 118.44(13) . . ?
C00B C008 C006 120.16(15) . . ?
C00B C008 C009 121.37(15) . . ?
C008 C009 C007 121.23(14) . . ?
H009 C009 C007 119.38(10) . . ?
H009 C009 C008 119.38(9) . . ?
C00B C00A H00d 116.74(10) . . ?
C00A C00B C008 112.31(14) . . ?
H00e C00B C008 109.14(9) . . ?
H00e C00B C00A 109.14(10) . . ?
H00f C00B C008 109.14(10) . . ?
H00f C00B C00A 109.14(10) . . ?
H00f C00B H00e 107.9 . . ?

loop_
_geom_bond_atom_site_label_1
_geom_bond_atom_site_label_2
_geom_bond_distance
_geom_bond_site_symmetry_2
_geom_bond_publ_flag
O001 C003 1.3721(17) . ?
O001 C005 1.4235(18) . ?
O002 H002 0.8200 . ?
O002 C004 1.3731(17) . ?
C003 C004 1.388(2) . ?
C003 C006 1.381(2) . ?
C004 C007 1.370(2) . ?
C005 H00a 0.9600 . ?
C005 H00b 0.9600 . ?
C005 H00c 0.9600 . ?
C006 H006 0.9300 . ?
C006 C008 1.392(2) . ?
C007 H007 0.9300 . ?
C007 C009 1.384(2) . ?
C008 C009 1.375(2) . ?
C008 C00B 1.515(2) . ?
C009 H009 0.9300 . ?
C00A C00A 1.301(3) 5_666 ?
C00A H00d 0.9300 . ?
C00A C00B 1.492(2) . ?
C00B H00e 0.9700 . ?
C00B H00f 0.9700 . ?

loop_
_geom_torsion_atom_site_label_1
_geom_torsion_atom_site_label_2
_geom_torsion_atom_site_label_3
_geom_torsion_atom_site_label_4
_geom_torsion
_geom_torsion_site_symmetry_1
_geom_torsion_site_symmetry_2
_geom_torsion_site_symmetry_3
_geom_torsion_site_symmetry_4
_geom_torsion_publ_flag
O001 C003 C004 O002 0.98(14) . . . . ?
O001 C003 C004 C007 -177.58(13) . . . . ?
O001 C003 C006 C008 178.50(15) . . . . ?
O002 C004 C003 C006 -179.56(14) . . . . ?
O002 C004 C007 C009 -179.94(14) . . . . ?
C003 C004 C007 C009 -1.36(16) . . . . ?
C003 C006 C008 C009 -0.59(17) . . . . ?
C003 C006 C008 C00B 177.50(14) . . . . ?
C004 C007 C009 C008 -0.14(19) . . . . ?
C006 C008 C009 C007 1.12(17) . . . . ?
C006 C008 C00B C00A -80.96(16) . . . . ?
C007 C009 C008 C00B -176.96(16) . . . . ?
C008 C00B C00A C00A -116.82(19) . . . 5_666 ?
